data_4511207
loop_
_publ_author_name
'Nandi, Goutam'
'Titi, Hatem M.'
'Goldberg, Israel'

_publ_section_title
;
 Exploring Supramolecular Self-Assembly of Metalloporphyrin Tectons by
 Halogen Bonding. 2
;
_journal_issue 7
_journal_name_full 'Crystal Growth &amp; Design'
_journal_page_first 3557
_journal_paper_doi 10.1021/cg500491c
_journal_volume 14
_journal_year 2014
_chemical_formula_moiety 'C50 H28 Br4 Mo N5 O3'
_chemical_formula_sum 'C50 H28 Br4 Mo N5 O3'
_chemical_formula_weight 1162.35
_chemical_name_systematic
;
 ?
;
_space_group_crystal_system monoclinic
_space_group_IT_number 15
_space_group_name_Hall '-C 2yc'
_space_group_name_H-M_alt 'C 1 2/c 1'
_symmetry_space_group_name_Hall '-C 2yc'
_symmetry_space_group_name_H-M 'C 1 2/c 1'
_atom_sites_solution_hydrogens geom
_atom_sites_solution_primary direct
_atom_sites_solution_secondary difmap
_audit_creation_method SHELXL
_cell_angle_alpha 90
_cell_angle_beta 110.2220(10)
_cell_angle_gamma 90
_cell_formula_units_Z 8
_cell_length_a 29.6929(10)
_cell_length_b 14.6788(4)
_cell_length_c 22.6360(8)
_cell_measurement_reflns_used 6263
_cell_measurement_temperature 110(2)
_cell_measurement_theta_max 25.11
_cell_measurement_theta_min 1.70
_cell_volume 9257.9(5)
_computing_cell_refinement 'Saint, Bruker-AXS'
_computing_data_collection 'Apex2, Bruker-AXS'
_computing_data_reduction 'Saint, Bruker-AXS'
_computing_structure_refinement 'SHELXL-2013 (Sheldrick, 2013)'
_computing_structure_solution 'SHELXTL-2013 (sheldrick, 2009)'
_diffrn_ambient_temperature 110(2)
_diffrn_detector_area_resol_mean 1.75
_diffrn_measured_fraction_theta_full 0.973
_diffrn_measured_fraction_theta_max 0.990
_diffrn_measurement_device_type 'ApexDuo, Bruker-AXS'
_diffrn_measurement_method '1.0 deg. \f and \w scans'
_diffrn_radiation_type MoK\a
_diffrn_radiation_wavelength 0.71073
_diffrn_reflns_av_R_equivalents 0.0306
_diffrn_reflns_av_unetI/netI 0.0462
_diffrn_reflns_Laue_measured_fraction_full 0.973
_diffrn_reflns_Laue_measured_fraction_max 0.990
_diffrn_reflns_limit_h_max 33
_diffrn_reflns_limit_h_min -35
_diffrn_reflns_limit_k_max 16
_diffrn_reflns_limit_k_min -17
_diffrn_reflns_limit_l_max 26
_diffrn_reflns_limit_l_min -26
_diffrn_reflns_number 29482
_diffrn_reflns_point_group_measured_fraction_full 0.973
_diffrn_reflns_point_group_measured_fraction_max 0.990
_diffrn_reflns_theta_full 25.242
_diffrn_reflns_theta_max 25.105
_diffrn_reflns_theta_min 1.701
_diffrn_source 'Mo UmuS microsource'
_exptl_absorpt_coefficient_mu 3.784
_exptl_absorpt_correction_T_max 0.703
_exptl_absorpt_correction_T_min 0.396
_exptl_absorpt_correction_type multi-scan
_exptl_absorpt_process_details 'Sadabs, Bruker-AXS'
_exptl_crystal_colour red
_exptl_crystal_density_diffrn 1.668
_exptl_crystal_description plate
_exptl_crystal_F_000 4552
_exptl_crystal_size_max 0.300
_exptl_crystal_size_mid 0.220
_exptl_crystal_size_min 0.100
_platon_squeeze_details
;
 Disordered crystallization solvent.
;
_refine_diff_density_max 1.425
_refine_diff_density_min -1.010
_refine_diff_density_rms 0.119
_refine_ls_extinction_method none
_refine_ls_goodness_of_fit_ref 1.027
_refine_ls_hydrogen_treatment constr
_refine_ls_matrix_type full
_refine_ls_number_parameters 568
_refine_ls_number_reflns 8175
_refine_ls_number_restraints 0
_refine_ls_restrained_S_all 1.027
_refine_ls_R_factor_all 0.0714
_refine_ls_R_factor_gt 0.0502
_refine_ls_shift/su_max 0.003
_refine_ls_shift/su_mean 0.000
_refine_ls_structure_factor_coef Fsqd
_refine_ls_weighting_details 'w=1/[\s^2^(Fo^2^)+(0.0541P)^2^+8.6669P] where P=(Fo^2^+2Fc^2^)/3'
_refine_ls_weighting_scheme calc
_refine_ls_wR_factor_gt 0.1142
_refine_ls_wR_factor_ref 0.1216
_reflns_Friedel_coverage 0.000
_reflns_number_gt 6263
_reflns_number_total 8175
_reflns_threshold_expression 'I > 2\s(I)'
_cod_data_source_file cg500491c_si_001.cif
_cod_data_source_block 9
_cod_depositor_comments
;Adding full bibliography for 4511199--4511209.cif.

The following automatic conversions were performed:

'_atom_sites_solution_secondary' value 'diffmap' was changed to
'difmap'.

Automatic conversion script
Id: cif_fix_values 6452 2018-10-05 10:23:21Z andrius 
;
_cod_database_code 4511207
_shelx_space_group_comment
;
The symmetry employed for this shelxl refinement is uniquely defined
by the following loop, which should always be used as a source of
symmetry information in preference to the above space-group names.
They are only intended as comments.
;
_shelx_estimated_absorpt_t_min 0.396
_shelx_estimated_absorpt_t_max 0.703

loop_
_space_group_symop_operation_xyz
'x, y, z'
'-x, y, -z+1/2'
'x+1/2, y+1/2, z'
'-x+1/2, y+1/2, -z+1/2'
'-x, -y, -z'
'x, -y, z-1/2'
'-x+1/2, -y+1/2, -z'
'x+1/2, -y+1/2, z-1/2'

loop_
_atom_site_label
_atom_site_type_symbol
_atom_site_fract_x
_atom_site_fract_y
_atom_site_fract_z
_atom_site_U_iso_or_equiv
_atom_site_adp_type
_atom_site_occupancy
_atom_site_site_symmetry_order
_atom_site_calc_flag
_atom_site_refinement_flags_posn
_atom_site_refinement_flags_adp
Mo1 Mo 0.21767(2) 0.05670(3) 0.29388(2) 0.01773(13) Uani 1 1 d . .
Br1 Br 0.05685(2) -0.51864(4) 0.17228(3) 0.03666(18) Uani 1 1 d . .
Br2 Br 0.47566(2) -0.19761(4) 0.64045(3) 0.03353(17) Uani 1 1 d . .
Br3 Br -0.05772(2) 0.28994(5) -0.03768(3) 0.03570(17) Uani 1 1 d . .
Br4 Br 0.30763(3) 0.62891(4) 0.50865(3) 0.0432(2) Uani 1 1 d . .
O1 O 0.25169(13) 0.0570(2) 0.24851(17) 0.0221(8) Uani 1 1 d . .
O2 O 0.17329(13) 0.0587(2) 0.35031(17) 0.0230(8) Uani 1 1 d . .
O3 O 0.16363(17) 0.1889(3) 0.3968(2) 0.0449(12) Uani 1 1 d . .
N1 N 0.26953(16) 0.1067(3) 0.3752(2) 0.0198(10) Uani 1 1 d . .
N2 N 0.19147(16) 0.1886(3) 0.2706(2) 0.0203(10) Uani 1 1 d . .
N3 N 0.15503(15) 0.0064(3) 0.22742(19) 0.0169(10) Uani 1 1 d . .
N4 N 0.23409(15) -0.0748(3) 0.3304(2) 0.0192(10) Uani 1 1 d . .
N5 N 0.0366(2) -0.0218(4) 0.4180(3) 0.0547(17) Uani 1 1 d . .
C1 C 0.30355(18) 0.0558(4) 0.4196(2) 0.0195(12) Uani 1 1 d . .
C2 C 0.3319(2) 0.1163(4) 0.4684(3) 0.0236(13) Uani 1 1 d . .
H24 H 0.3582 0.0997 0.5048 0.028 Uiso 1 1 calc R U
C3 C 0.3141(2) 0.2010(4) 0.4528(3) 0.0240(13) Uani 1 1 d . .
H23 H 0.3258 0.2547 0.4766 0.029 Uiso 1 1 calc R U
C4 C 0.27487(19) 0.1963(4) 0.3946(3) 0.0199(12) Uani 1 1 d . .
C5 C 0.24920(19) 0.2704(4) 0.3604(3) 0.0193(12) Uani 1 1 d . .
C6 C 0.2122(2) 0.2674(4) 0.3014(2) 0.0204(12) Uani 1 1 d . .
C7 C 0.15425(19) 0.2131(4) 0.2171(3) 0.0196(12) Uani 1 1 d . .
C8 C 0.1213(2) 0.1525(4) 0.1763(2) 0.0205(12) Uani 1 1 d . .
C9 C 0.11992(18) 0.0581(4) 0.1833(2) 0.0184(11) Uani 1 1 d . .
C10 C 0.1393(2) -0.0828(4) 0.2211(2) 0.0201(12) Uani 1 1 d . .
C11 C 0.16455(19) -0.1567(4) 0.2563(2) 0.0181(12) Uani 1 1 d . .
C12 C 0.1536(2) -0.3076(4) 0.2006(3) 0.0265(13) Uani 1 1 d . .
H4 H 0.1791 -0.2919 0.1862 0.032 Uiso 1 1 calc R U
C13 C 0.1297(2) -0.3898(4) 0.1819(3) 0.0278(14) Uani 1 1 d . .
H3 H 0.1387 -0.4301 0.1551 0.033 Uiso 1 1 calc R U
C14 C 0.0934(2) -0.4113(4) 0.2028(3) 0.0246(13) Uani 1 1 d . .
C15 C 0.0811(2) -0.3561(4) 0.2443(3) 0.0278(14) Uani 1 1 d . .
H2 H 0.0567 -0.3737 0.2604 0.033 Uiso 1 1 calc R U
C16 C 0.1055(2) -0.2741(4) 0.2619(3) 0.0234(13) Uani 1 1 d . .
H1 H 0.0974 -0.2349 0.2900 0.028 Uiso 1 1 calc R U
C17 C 0.20900(19) -0.1533(4) 0.3053(2) 0.0190(12) Uani 1 1 d . .
C18 C 0.27546(19) -0.1001(4) 0.3788(2) 0.0199(12) Uani 1 1 d . .
C19 C 0.30755(19) -0.0395(4) 0.4199(2) 0.0183(12) Uani 1 1 d . .
C20 C 0.3486(2) -0.0801(4) 0.4726(2) 0.0219(12) Uani 1 1 d . .
C21 C 0.3958(2) -0.0614(4) 0.4785(3) 0.0263(13) Uani 1 1 d . .
H8 H 0.4022 -0.0243 0.4479 0.032 Uiso 1 1 calc R U
C22 C 0.4340(2) -0.0962(4) 0.5287(3) 0.0271(13) Uani 1 1 d . .
H7 H 0.4662 -0.0834 0.5326 0.033 Uiso 1 1 calc R U
C23 C 0.4237(2) -0.1496(4) 0.5725(3) 0.0248(13) Uani 1 1 d . .
C24 C 0.3770(2) -0.1689(4) 0.5679(3) 0.0315(15) Uani 1 1 d . .
H6 H 0.3707 -0.2057 0.5987 0.038 Uiso 1 1 calc R U
C25 C 0.3396(2) -0.1339(4) 0.5179(3) 0.0290(14) Uani 1 1 d . .
H5 H 0.3074 -0.1466 0.5144 0.035 Uiso 1 1 calc R U
C26 C 0.2775(2) -0.1974(4) 0.3813(3) 0.0226(12) Uani 1 1 d . .
H10 H 0.3027 -0.2328 0.4090 0.027 Uiso 1 1 calc R U
C27 C 0.23694(19) -0.2307(4) 0.3370(3) 0.0235(13) Uani 1 1 d . .
H9 H 0.2286 -0.2930 0.3287 0.028 Uiso 1 1 calc R U
C28 C 0.0940(2) -0.0873(4) 0.1712(3) 0.0231(13) Uani 1 1 d . .
H12 H 0.0754 -0.1407 0.1566 0.028 Uiso 1 1 calc R U
C29 C 0.0823(2) -0.0025(4) 0.1484(3) 0.0228(13) Uani 1 1 d . .
H11 H 0.0539 0.0142 0.1149 0.027 Uiso 1 1 calc R U
C30 C 0.07994(19) 0.1923(4) 0.1242(3) 0.0208(12) Uani 1 1 d . .
C31 C 0.04585(19) 0.2456(4) 0.1375(3) 0.0229(13) Uani 1 1 d . .
H16 H 0.0504 0.2615 0.1799 0.027 Uiso 1 1 calc R U
C32 C 0.00505(19) 0.2760(4) 0.0891(3) 0.0239(13) Uani 1 1 d . .
H15 H -0.0179 0.3133 0.0983 0.029 Uiso 1 1 calc R U
C33 C -0.0016(2) 0.2515(4) 0.0283(3) 0.0239(13) Uani 1 1 d . .
C34 C 0.0319(2) 0.1991(4) 0.0139(3) 0.0272(13) Uani 1 1 d . .
H13 H 0.0271 0.1838 -0.0286 0.033 Uiso 1 1 calc R U
C35 C 0.0724(2) 0.1690(4) 0.0617(3) 0.0245(13) Uani 1 1 d . .
H14 H 0.0952 0.1322 0.0520 0.029 Uiso 1 1 calc R U
C36 C 0.15328(19) 0.3104(4) 0.2127(3) 0.0236(13) Uani 1 1 d . .
H18 H 0.1320 0.3455 0.1794 0.028 Uiso 1 1 calc R U
C37 C 0.18795(19) 0.3439(4) 0.2643(3) 0.0207(12) Uani 1 1 d . .
H17 H 0.1950 0.4064 0.2742 0.025 Uiso 1 1 calc R U
C38 C 0.26107(19) 0.3609(3) 0.3927(3) 0.0203(12) Uani 1 1 d . .
C39 C 0.2870(3) 0.4265(4) 0.3754(3) 0.0441(18) Uani 1 1 d . .
H22 H 0.2966 0.4160 0.3401 0.053 Uiso 1 1 calc R U
C40 C 0.2997(3) 0.5086(5) 0.4085(3) 0.049(2) Uani 1 1 d . .
H21 H 0.3165 0.5544 0.3948 0.058 Uiso 1 1 calc R U
C41 C 0.2651(3) 0.4563(5) 0.4816(4) 0.056(2) Uani 1 1 d . .
H20 H 0.2590 0.4654 0.5197 0.068 Uiso 1 1 calc R U
C42 C 0.2510(3) 0.3760(5) 0.4477(4) 0.051(2) Uani 1 1 d . .
H19 H 0.2342 0.3310 0.4621 0.061 Uiso 1 1 calc R U
C43 C 0.1532(2) 0.1104(4) 0.3798(3) 0.0305(14) Uani 1 1 d . .
C44 C 0.1121(2) 0.0640(4) 0.3927(3) 0.0335(15) Uani 1 1 d . .
C45 C 0.0962(3) 0.0929(5) 0.4401(3) 0.0434(17) Uani 1 1 d . .
H28 H 0.1107 0.1444 0.4647 0.052 Uiso 1 1 calc R U
C46 C 0.0596(2) 0.0478(5) 0.4521(4) 0.0422(17) Uani 1 1 d . .
H27 H 0.0504 0.0677 0.4863 0.051 Uiso 1 1 calc R U
C47 C 0.0509(3) -0.0477(6) 0.3701(5) 0.071(3) Uani 1 1 d . .
H25 H 0.0338 -0.0958 0.3437 0.085 Uiso 1 1 calc R U
C48 C 0.0883(3) -0.0095(5) 0.3569(4) 0.053(2) Uani 1 1 d . .
H26 H 0.0978 -0.0328 0.3239 0.064 Uiso 1 1 calc R U
C49 C 0.2879(2) 0.5218(4) 0.4600(3) 0.0248(13) Uani 1 1 d . .
C50 C 0.14113(19) -0.2483(4) 0.2395(2) 0.0190(12) Uani 1 1 d . .

loop_
_atom_site_aniso_label
_atom_site_aniso_U_11
_atom_site_aniso_U_22
_atom_site_aniso_U_33
_atom_site_aniso_U_23
_atom_site_aniso_U_13
_atom_site_aniso_U_12
Mo1 0.0144(2) 0.0171(2) 0.0204(3) -0.00176(19) 0.00432(19) -0.0006(2)
Br1 0.0308(4) 0.0215(3) 0.0520(4) -0.0079(3) 0.0071(3) -0.0047(3)
Br2 0.0299(4) 0.0421(4) 0.0236(3) 0.0032(3) 0.0031(3) 0.0093(3)
Br3 0.0230(3) 0.0443(4) 0.0345(4) 0.0049(3) 0.0031(3) 0.0109(3)
Br4 0.0710(5) 0.0220(3) 0.0300(4) -0.0058(3) 0.0089(3) -0.0085(3)
O1 0.020(2) 0.0190(19) 0.025(2) -0.0024(16) 0.0041(16) 0.0012(16)
O2 0.024(2) 0.022(2) 0.025(2) -0.0014(16) 0.0125(18) -0.0005(17)
O3 0.049(3) 0.033(3) 0.064(3) -0.019(2) 0.034(3) -0.019(2)
N1 0.018(3) 0.016(2) 0.023(2) -0.0012(18) 0.004(2) 0.0004(19)
N2 0.019(3) 0.017(2) 0.024(3) 0.0013(19) 0.007(2) -0.001(2)
N3 0.014(2) 0.017(2) 0.018(2) 0.0000(18) 0.0041(19) -0.0009(18)
N4 0.016(2) 0.020(2) 0.022(2) -0.0026(18) 0.007(2) 0.0000(19)
N5 0.040(4) 0.051(4) 0.087(5) 0.014(4) 0.038(4) -0.004(3)
C1 0.011(3) 0.027(3) 0.022(3) -0.002(2) 0.007(2) -0.004(2)
C2 0.016(3) 0.031(3) 0.021(3) -0.003(2) 0.002(2) -0.006(3)
C3 0.023(3) 0.024(3) 0.023(3) -0.007(2) 0.005(2) -0.005(3)
C4 0.014(3) 0.024(3) 0.026(3) -0.004(2) 0.013(2) -0.004(2)
C5 0.017(3) 0.019(3) 0.026(3) -0.003(2) 0.013(2) -0.005(2)
C6 0.023(3) 0.019(3) 0.022(3) -0.004(2) 0.011(2) -0.001(2)
C7 0.016(3) 0.020(3) 0.026(3) -0.003(2) 0.011(2) 0.002(2)
C8 0.021(3) 0.023(3) 0.018(3) -0.001(2) 0.006(2) 0.004(2)
C9 0.012(3) 0.020(3) 0.024(3) -0.003(2) 0.007(2) 0.000(2)
C10 0.023(3) 0.018(3) 0.020(3) -0.001(2) 0.008(2) -0.003(2)
C11 0.016(3) 0.020(3) 0.020(3) -0.005(2) 0.009(2) -0.005(2)
C12 0.020(3) 0.028(3) 0.034(3) -0.003(3) 0.013(3) -0.001(3)
C13 0.017(3) 0.032(3) 0.037(4) -0.009(3) 0.012(3) 0.002(3)
C14 0.021(3) 0.018(3) 0.026(3) -0.002(2) -0.003(3) -0.001(2)
C15 0.026(3) 0.030(3) 0.029(3) 0.000(3) 0.012(3) -0.004(3)
C16 0.023(3) 0.026(3) 0.022(3) -0.007(2) 0.008(2) -0.005(3)
C17 0.016(3) 0.020(3) 0.020(3) -0.003(2) 0.005(2) 0.005(2)
C18 0.016(3) 0.027(3) 0.016(3) -0.001(2) 0.006(2) 0.004(2)
C19 0.017(3) 0.020(3) 0.018(3) -0.003(2) 0.006(2) -0.001(2)
C20 0.024(3) 0.019(3) 0.020(3) -0.004(2) 0.005(2) 0.000(2)
C21 0.022(3) 0.025(3) 0.029(3) 0.005(2) 0.006(3) 0.001(3)
C22 0.019(3) 0.031(3) 0.033(3) 0.002(3) 0.011(3) -0.001(3)
C23 0.025(3) 0.026(3) 0.021(3) -0.002(2) 0.004(3) 0.008(3)
C24 0.038(4) 0.035(3) 0.018(3) 0.002(3) 0.006(3) -0.006(3)
C25 0.025(3) 0.034(3) 0.026(3) 0.000(3) 0.004(3) -0.005(3)
C26 0.020(3) 0.023(3) 0.022(3) 0.002(2) 0.004(2) -0.002(2)
C27 0.019(3) 0.022(3) 0.025(3) 0.000(2) 0.001(2) 0.000(2)
C28 0.017(3) 0.025(3) 0.025(3) -0.004(2) 0.004(2) -0.003(2)
C29 0.016(3) 0.029(3) 0.022(3) -0.002(2) 0.005(2) 0.001(2)
C30 0.016(3) 0.017(3) 0.028(3) 0.001(2) 0.006(2) 0.000(2)
C31 0.020(3) 0.020(3) 0.028(3) -0.002(2) 0.007(3) -0.003(2)
C32 0.012(3) 0.027(3) 0.034(3) -0.003(2) 0.009(3) 0.005(2)
C33 0.018(3) 0.025(3) 0.026(3) 0.002(2) 0.004(2) -0.004(3)
C34 0.028(3) 0.026(3) 0.026(3) 0.001(2) 0.007(3) 0.003(3)
C35 0.019(3) 0.029(3) 0.027(3) 0.002(2) 0.010(3) 0.010(3)
C36 0.014(3) 0.021(3) 0.036(3) -0.001(2) 0.009(3) 0.005(2)
C37 0.018(3) 0.014(3) 0.033(3) -0.001(2) 0.013(3) -0.003(2)
C38 0.017(3) 0.019(3) 0.024(3) -0.005(2) 0.005(2) 0.000(2)
C39 0.061(5) 0.038(4) 0.049(4) -0.017(3) 0.038(4) -0.022(4)
C40 0.063(5) 0.038(4) 0.058(5) -0.015(3) 0.038(4) -0.025(4)
C41 0.085(6) 0.044(4) 0.058(5) -0.015(4) 0.047(5) -0.009(4)
C42 0.061(5) 0.036(4) 0.078(6) -0.017(4) 0.052(5) -0.020(4)
C43 0.024(3) 0.033(4) 0.040(4) 0.000(3) 0.018(3) 0.000(3)
C44 0.029(4) 0.028(3) 0.046(4) -0.001(3) 0.016(3) -0.001(3)
C45 0.045(4) 0.041(4) 0.053(4) -0.013(3) 0.028(4) -0.007(3)
C46 0.027(4) 0.047(4) 0.062(5) 0.006(4) 0.026(3) 0.000(3)
C47 0.065(6) 0.054(5) 0.106(8) -0.022(5) 0.045(6) -0.025(5)
C48 0.045(5) 0.049(5) 0.078(6) -0.016(4) 0.038(4) -0.020(4)
C49 0.032(4) 0.015(3) 0.028(3) 0.000(2) 0.011(3) -0.004(3)
C50 0.014(3) 0.021(3) 0.019(3) 0.000(2) 0.001(2) 0.002(2)

loop_
_atom_type_symbol
_atom_type_description
_atom_type_scat_dispersion_real
_atom_type_scat_dispersion_imag
_atom_type_scat_source
C C 0.0033 0.0016 'International Tables Vol C Tables 4.2.6.8 and 6.1.1.4'
H H 0.0000 0.0000 'International Tables Vol C Tables 4.2.6.8 and 6.1.1.4'
N N 0.0061 0.0033 'International Tables Vol C Tables 4.2.6.8 and 6.1.1.4'
O O 0.0106 0.0060 'International Tables Vol C Tables 4.2.6.8 and 6.1.1.4'
Br Br -0.2901 2.4595 'International Tables Vol C Tables 4.2.6.8 and 6.1.1.4'
Mo Mo -1.6832 0.6857 'International Tables Vol C Tables 4.2.6.8 and 6.1.1.4'

loop_
_geom_angle_atom_site_label_1
_geom_angle_atom_site_label_2
_geom_angle_atom_site_label_3
_geom_angle
O1 Mo1 N2 95.40(17)
O1 Mo1 N1 97.06(17)
N2 Mo1 N1 89.62(17)
O1 Mo1 N3 97.81(17)
N2 Mo1 N3 89.11(17)
N1 Mo1 N3 165.13(17)
O1 Mo1 N4 97.91(17)
N2 Mo1 N4 166.70(17)
N1 Mo1 N4 88.64(17)
N3 Mo1 N4 89.19(16)
O1 Mo1 O2 178.64(16)
N2 Mo1 O2 83.35(16)
N1 Mo1 O2 83.48(16)
N3 Mo1 O2 81.65(15)
N4 Mo1 O2 83.34(15)
C43 O2 Mo1 144.5(4)
C1 N1 C4 108.2(4)
C1 N1 Mo1 125.9(3)
C4 N1 Mo1 125.9(3)
C7 N2 C6 107.9(4)
C7 N2 Mo1 125.6(3)
C6 N2 Mo1 126.0(4)
C10 N3 C9 107.4(4)
C10 N3 Mo1 126.7(3)
C9 N3 Mo1 125.8(3)
C17 N4 C18 107.9(4)
C17 N4 Mo1 126.0(3)
C18 N4 Mo1 125.6(4)
C46 N5 C47 116.4(6)
N1 C1 C19 125.8(5)
N1 C1 C2 108.2(5)
C19 C1 C2 125.8(5)
C3 C2 C1 107.2(5)
C3 C2 H24 126.4
C1 C2 H24 126.4
C2 C3 C4 108.5(5)
C2 C3 H23 125.8
C4 C3 H23 125.8
N1 C4 C5 125.8(5)
N1 C4 C3 107.9(5)
C5 C4 C3 126.0(5)
C4 C5 C6 126.7(5)
C4 C5 C38 115.4(5)
C6 C5 C38 117.8(5)
N2 C6 C5 124.9(5)
N2 C6 C37 108.3(5)
C5 C6 C37 126.7(5)
N2 C7 C8 125.2(5)
N2 C7 C36 108.2(5)
C8 C7 C36 126.4(5)
C9 C8 C7 126.5(5)
C9 C8 C30 115.4(5)
C7 C8 C30 117.7(5)
C8 C9 N3 125.3(5)
C8 C9 C29 126.9(5)
N3 C9 C29 107.8(4)
N3 C10 C11 125.4(5)
N3 C10 C28 108.6(5)
C11 C10 C28 126.0(5)
C17 C11 C10 126.5(5)
C17 C11 C50 117.4(5)
C10 C11 C50 116.1(5)
C50 C12 C13 121.5(5)
C50 C12 H4 119.2
C13 C12 H4 119.2
C14 C13 C12 118.7(5)
C14 C13 H3 120.7
C12 C13 H3 120.7
C13 C14 C15 122.0(5)
C13 C14 Br1 119.3(4)
C15 C14 Br1 118.7(4)
C14 C15 C16 117.9(5)
C14 C15 H2 121.1
C16 C15 H2 121.1
C50 C16 C15 121.6(5)
C50 C16 H1 119.2
C15 C16 H1 119.2
N4 C17 C11 125.6(5)
N4 C17 C27 108.4(4)
C11 C17 C27 126.0(5)
N4 C18 C19 124.8(5)
N4 C18 C26 108.2(5)
C19 C18 C26 126.9(5)
C18 C19 C1 126.4(5)
C18 C19 C20 117.1(5)
C1 C19 C20 116.3(5)
C25 C20 C21 119.1(5)
C25 C20 C19 120.0(5)
C21 C20 C19 120.8(5)
C20 C21 C22 121.0(5)
C20 C21 H8 119.5
C22 C21 H8 119.5
C23 C22 C21 118.3(5)
C23 C22 H7 120.9
C21 C22 H7 120.9
C22 C23 C24 121.9(5)
C22 C23 Br2 118.3(4)
C24 C23 Br2 119.8(4)
C25 C24 C23 119.1(6)
C25 C24 H6 120.5
C23 C24 H6 120.5
C24 C25 C20 120.6(6)
C24 C25 H5 119.7
C20 C25 H5 119.7
C27 C26 C18 108.4(5)
C27 C26 H10 125.8
C18 C26 H10 125.8
C26 C27 C17 107.0(5)
C26 C27 H9 126.5
C17 C27 H9 126.5
C29 C28 C10 108.0(5)
C29 C28 H12 126.0
C10 C28 H12 126.0
C28 C29 C9 108.2(5)
C28 C29 H11 125.9
C9 C29 H11 125.9
C31 C30 C35 118.9(5)
C31 C30 C8 120.6(5)
C35 C30 C8 120.2(5)
C30 C31 C32 120.6(5)
C30 C31 H16 119.7
C32 C31 H16 119.7
C33 C32 C31 119.2(5)
C33 C32 H15 120.4
C31 C32 H15 120.4
C32 C33 C34 121.2(5)
C32 C33 Br3 119.6(4)
C34 C33 Br3 119.1(4)
C35 C34 C33 119.6(5)
C35 C34 H13 120.2
C33 C34 H13 120.2
C34 C35 C30 120.4(5)
C34 C35 H14 119.8
C30 C35 H14 119.8
C37 C36 C7 108.1(5)
C37 C36 H18 125.9
C7 C36 H18 125.9
C36 C37 C6 107.3(5)
C36 C37 H17 126.3
C6 C37 H17 126.3
C39 C38 C42 117.2(5)
C39 C38 C5 123.0(5)
C42 C38 C5 119.3(5)
C38 C39 C40 121.7(6)
C38 C39 H22 119.1
C40 C39 H22 119.1
C49 C40 C39 119.1(6)
C49 C40 H21 120.5
C39 C40 H21 120.5
C49 C41 C42 119.6(7)
C49 C41 H20 120.2
C42 C41 H20 120.2
C41 C42 C38 120.7(6)
C41 C42 H19 119.6
C38 C42 H19 119.6
O3 C43 O2 127.5(6)
O3 C43 C44 119.9(5)
O2 C43 C44 112.6(5)
C48 C44 C45 116.7(6)
C48 C44 C43 121.4(6)
C45 C44 C43 121.8(6)
C46 C45 C44 120.8(7)
C46 C45 H28 119.6
C44 C45 H28 119.6
N5 C46 C45 122.7(7)
N5 C46 H27 118.6
C45 C46 H27 118.6
N5 C47 C48 124.5(8)
N5 C47 H25 117.8
C48 C47 H25 117.8
C47 C48 C44 118.8(7)
C47 C48 H26 120.6
C44 C48 H26 120.6
C40 C49 C41 121.5(6)
C40 C49 Br4 120.2(5)
C41 C49 Br4 118.0(5)
C16 C50 C12 118.2(5)
C16 C50 C11 120.0(5)
C12 C50 C11 121.7(5)

loop_
_geom_bond_atom_site_label_1
_geom_bond_atom_site_label_2
_geom_bond_distance
Mo1 O1 1.671(4)
Mo1 N2 2.085(4)
Mo1 N1 2.083(4)
Mo1 N3 2.082(4)
Mo1 N4 2.090(4)
Mo1 O2 2.129(4)
Br1 C14 1.903(5)
Br2 C23 1.899(5)
Br3 C33 1.899(5)
Br4 C49 1.893(5)
O2 C43 1.285(7)
O3 C43 1.220(7)
N1 C1 1.374(7)
N1 C4 1.378(7)
N2 C7 1.376(7)
N2 C6 1.381(7)
N3 C10 1.381(7)
N3 C9 1.393(7)
N4 C17 1.382(7)
N4 C18 1.384(7)
N5 C46 1.319(9)
N5 C47 1.350(11)
C1 C19 1.403(7)
C1 C2 1.440(7)
C2 C3 1.349(8)
C2 H24 0.9500
C3 C4 1.428(8)
C3 H23 0.9500
C4 C5 1.399(8)
C5 C6 1.406(8)
C5 C38 1.497(7)
C6 C37 1.438(8)
C7 C8 1.406(8)
C7 C36 1.432(7)
C8 C9 1.397(7)
C8 C30 1.497(7)
C9 C29 1.434(7)
C10 C11 1.401(8)
C10 C28 1.428(7)
C11 C17 1.401(7)
C11 C50 1.501(7)
C12 C50 1.375(8)
C12 C13 1.389(8)
C12 H4 0.9500
C13 C14 1.356(8)
C13 H3 0.9500
C14 C15 1.382(8)
C15 C16 1.390(8)
C15 H2 0.9500
C16 C50 1.375(8)
C16 H1 0.9500
C17 C27 1.443(7)
C18 C19 1.398(7)
C18 C26 1.430(8)
C19 C20 1.503(7)
C20 C25 1.391(8)
C20 C21 1.388(8)
C21 C22 1.395(8)
C21 H8 0.9500
C22 C23 1.378(8)
C22 H7 0.9500
C23 C24 1.384(9)
C24 C25 1.382(8)
C24 H6 0.9500
C25 H5 0.9500
C26 C27 1.362(8)
C26 H10 0.9500
C27 H9 0.9500
C28 C29 1.346(8)
C28 H12 0.9500
C29 H11 0.9500
C30 C31 1.392(8)
C30 C35 1.395(8)
C31 C32 1.396(8)
C31 H16 0.9500
C32 C33 1.370(8)
C32 H15 0.9500
C33 C34 1.381(8)
C34 C35 1.384(8)
C34 H13 0.9500
C35 H14 0.9500
C36 C37 1.355(8)
C36 H18 0.9500
C37 H17 0.9500
C38 C39 1.373(8)
C38 C42 1.396(9)
C39 C40 1.400(9)
C39 H22 0.9500
C40 C49 1.341(9)
C40 H21 0.9500
C41 C49 1.360(9)
C41 C42 1.390(10)
C41 H20 0.9500
C42 H19 0.9500
C43 C44 1.511(8)
C44 C48 1.388(9)
C44 C45 1.381(9)
C45 C46 1.378(9)
C45 H28 0.9500
C46 H27 0.9500
C47 C48 1.364(11)
C47 H25 0.9500
C48 H26 0.9500

loop_
_platon_squeeze_void_nr
_platon_squeeze_void_average_x
_platon_squeeze_void_average_y
_platon_squeeze_void_average_z
_platon_squeeze_void_volume
_platon_squeeze_void_count_electrons
_platon_squeeze_void_content
1 0.500 -0.138 0.250 269 81 ' '
2 0.500 0.137 0.750 269 79 ' '
3 0.000 0.362 0.250 269 81 ' '
4 0.000 0.637 0.750 269 79 ' '
